data_7220410
loop_
_publ_author_name
'Zhang, Yong'
'Wei, Biao-Wen'
'Lin, Hui'
'Zhang, Ling'
'Liu, Jin-Xiang'
'Luo, Hai-Qing'
'Fan, Xiao-Lin'

_publ_section_title
;
 &#x201C;On water&#x201D; direct catalytic vinylogous Henry (nitroaldol)
 reactions of isatins for the efficient synthesis of isoxazole substituted
 3-hydroxyindolin-2-ones
;
_journal_issue 6
_journal_name_full 'Green Chem.'
_journal_page_first 3266
_journal_paper_doi 10.1039/C5GC00503E
_journal_volume 17
_journal_year 2015
_chemical_absolute_configuration ad
_chemical_formula_sum 'C13 H11 N3 O5'
_chemical_formula_weight 289.25
_chemical_name_systematic 3-hydroxy-3-((3-methyl-4-nitroisoxazol-5-yl)methyl)indolin-2-one
_space_group_IT_number 4
_symmetry_cell_setting monoclinic
_symmetry_space_group_name_Hall 'P 2yb'
_symmetry_space_group_name_H-M 'P 1 21 1'
_atom_sites_solution_hydrogens geom
_atom_sites_solution_primary direct
_atom_sites_solution_secondary difmap
_audit_creation_method SHELXL-97
_audit_update_record
;
2015-02-03 deposited with the CCDC.
2015-04-14 downloaded from the CCDC.
;
_cell_angle_alpha 90.00
_cell_angle_beta 110.9850(10)
_cell_angle_gamma 90.00
_cell_formula_units_Z 2
_cell_length_a 8.60650(10)
_cell_length_b 7.18580(10)
_cell_length_c 11.1840(2)
_cell_measurement_reflns_used 3160
_cell_measurement_temperature 296(2)
_cell_measurement_theta_max 27.41
_cell_measurement_theta_min 2.53
_cell_volume 645.794(17)
_computing_cell_refinement 'Bruker SMART'
_computing_data_collection 'Bruker SMART'
_computing_data_reduction 'Bruker SAINT'
_computing_molecular_graphics 'Bruker SHELXTL'
_computing_publication_material 'Bruker SHELXTL'
_computing_structure_refinement 'SHELXL-97 (Sheldrick, 1997)'
_computing_structure_solution 'SHELXS-97 (Sheldrick, 1990)'
_diffrn_ambient_temperature 296(2)
_diffrn_measured_fraction_theta_full 0.993
_diffrn_measured_fraction_theta_max 0.993
_diffrn_measurement_device_type 'CCD area detector'
_diffrn_measurement_method 'phi and omega scans'
_diffrn_radiation_monochromator graphite
_diffrn_radiation_source 'fine-focus sealed tube'
_diffrn_radiation_type MoK\a
_diffrn_radiation_wavelength 0.71073
_diffrn_reflns_av_R_equivalents 0.0190
_diffrn_reflns_av_sigmaI/netI 0.0271
_diffrn_reflns_limit_h_max 11
_diffrn_reflns_limit_h_min -11
_diffrn_reflns_limit_k_max 9
_diffrn_reflns_limit_k_min -9
_diffrn_reflns_limit_l_max 14
_diffrn_reflns_limit_l_min -12
_diffrn_reflns_number 4451
_diffrn_reflns_theta_full 27.50
_diffrn_reflns_theta_max 27.50
_diffrn_reflns_theta_min 1.95
_exptl_absorpt_coefficient_mu 0.117
_exptl_absorpt_correction_type none
_exptl_crystal_colour colourless
_exptl_crystal_density_diffrn 1.487
_exptl_crystal_density_method 'not measured'
_exptl_crystal_description block
_exptl_crystal_F_000 300
_exptl_crystal_size_max 0.15
_exptl_crystal_size_mid 0.15
_exptl_crystal_size_min 0.10
_refine_diff_density_max 0.169
_refine_diff_density_min -0.139
_refine_diff_density_rms 0.038
_refine_ls_abs_structure_details 'Flack H D (1983), Acta Cryst. A39, 876-881'
_refine_ls_abs_structure_Flack 0.4(8)
_refine_ls_extinction_coef 0.059(7)
_refine_ls_extinction_expression Fc^*^=kFc[1+0.001xFc^2^\l^3^/sin(2\q)]^-1/4^
_refine_ls_extinction_method SHELXL
_refine_ls_goodness_of_fit_ref 0.992
_refine_ls_hydrogen_treatment mixed
_refine_ls_matrix_type full
_refine_ls_number_parameters 191
_refine_ls_number_reflns 2841
_refine_ls_number_restraints 1
_refine_ls_restrained_S_all 0.992
_refine_ls_R_factor_all 0.0318
_refine_ls_R_factor_gt 0.0308
_refine_ls_shift/su_max 0.000
_refine_ls_shift/su_mean 0.000
_refine_ls_structure_factor_coef Fsqd
_refine_ls_weighting_details 'calc w=1/[\s^2^(Fo^2^)+(0.0572P)^2^+0.0485P] where P=(Fo^2^+2Fc^2^)/3'
_refine_ls_weighting_scheme calc
_refine_ls_wR_factor_gt 0.0829
_refine_ls_wR_factor_ref 0.0840
_reflns_number_gt 2751
_reflns_number_total 2841
_reflns_threshold_expression >2sigma(I)
_cod_data_source_file c5gc00503e2.cif
_cod_data_source_block 1
_cod_depositor_comments
;
The following automatic conversions were performed:

'_symmetry_cell_setting' value 'Monoclinic' changed to 'monoclinic'
according to
/usr/data/users/saulius/crontab/automatic-downloads/rss-feeds/RSC/lib/dictionaries/cif_core.dic
dictionary named 'cif_core.dic' version 2.4.2 from 2011-04-26.

Automatic conversion script
Id: cif_fix_values 3271 2015-04-21 07:52:19Z andrius 

 Adding full bibliography for 7220410--7220412.cif.
;
_cod_original_cell_volume 645.794(16)
_cod_original_sg_symbol_H-M P2(1)
_cod_database_code 7220410

loop_
_symmetry_equiv_pos_as_xyz
'x, y, z'
'-x, y+1/2, -z'

loop_
_atom_site_label
_atom_site_type_symbol
_atom_site_fract_x
_atom_site_fract_y
_atom_site_fract_z
_atom_site_U_iso_or_equiv
_atom_site_adp_type
_atom_site_occupancy
_atom_site_symmetry_multiplicity
_atom_site_calc_flag
_atom_site_refinement_flags
C13 C 0.14808(15) -0.11621(19) -0.22609(12) 0.0370(3) Uani 1 1 d .
C12 C 0.34164(13) 0.03719(15) -0.06034(11) 0.0313(2) Uani 1 1 d .
C11 C 0.08843(14) 0.06546(18) -0.23726(11) 0.0350(2) Uani 1 1 d .
C10 C 0.22028(15) 0.37368(19) 0.06386(13) 0.0382(3) Uani 1 1 d .
C9 C 0.11590(15) 0.2502(2) -0.04047(13) 0.0410(3) Uani 1 1 d .
H9A H 0.0160 0.3169 -0.0910 0.049 Uiso 1 1 calc R
H9B H 0.0822 0.1431 -0.0028 0.049 Uiso 1 1 calc R
C8 C 0.20548(13) 0.18159(16) -0.12989(12) 0.0324(2) Uani 1 1 d .
C7 C 0.32507(17) 0.3521(2) 0.18630(14) 0.0443(3) Uani 1 1 d .
C6 C 0.39287(19) 0.5325(3) 0.22892(15) 0.0533(4) Uani 1 1 d .
C5 C 0.06916(19) -0.2547(2) -0.31095(16) 0.0513(4) Uani 1 1 d .
H5A H 0.1100 -0.3757 -0.3017 0.062 Uiso 1 1 calc R
C4 C -0.05568(17) 0.1128(2) -0.33698(14) 0.0466(3) Uani 1 1 d .
H4A H -0.0974 0.2334 -0.3454 0.056 Uiso 1 1 calc R
C3 C 0.5171(3) 0.5923(4) 0.35441(19) 0.0835(7) Uani 1 1 d .
H3A H 0.5366 0.7236 0.3524 0.125 Uiso 1 1 calc R
H3B H 0.6195 0.5262 0.3703 0.125 Uiso 1 1 calc R
H3C H 0.4752 0.5655 0.4214 0.125 Uiso 1 1 calc R
C2 C -0.13686(18) -0.0255(3) -0.42473(14) 0.0533(4) Uani 1 1 d .
H2A H -0.2337 0.0034 -0.4930 0.064 Uiso 1 1 calc R
C1 C -0.0753(2) -0.2040(3) -0.41152(15) 0.0562(4) Uani 1 1 d .
H1A H -0.1317 -0.2935 -0.4714 0.067 Uiso 1 1 calc R
N3 N 0.29819(13) -0.12763(15) -0.12000(11) 0.0395(2) Uani 1 1 d .
H3D H 0.3553 -0.2281 -0.0962 0.047 Uiso 1 1 calc R
N2 N 0.33030(19) 0.6540(2) 0.13898(15) 0.0574(4) Uani 1 1 d .
N1 N 0.3592(2) 0.1813(2) 0.25632(14) 0.0641(4) Uani 1 1 d .
O5 O 0.46793(9) 0.06773(12) 0.03273(8) 0.0364(2) Uani 1 1 d .
O4 O 0.27116(11) 0.32801(12) -0.18096(9) 0.0395(2) Uani 1 1 d .
H4B H 0.3454 0.3802 -0.1230 0.059 Uiso 1 1 calc R
O3 O 0.22120(12) 0.55384(14) 0.03337(10) 0.0463(2) Uani 1 1 d .
O2 O 0.2569(2) 0.0560(2) 0.22222(17) 0.0845(4) Uani 1 1 d .
O1 O 0.4895(3) 0.1733(3) 0.34797(16) 0.1150(8) Uani 1 1 d .

loop_
_atom_site_aniso_label
_atom_site_aniso_U_11
_atom_site_aniso_U_22
_atom_site_aniso_U_33
_atom_site_aniso_U_23
_atom_site_aniso_U_13
_atom_site_aniso_U_12
C13 0.0334(5) 0.0346(6) 0.0384(6) 0.0013(5) 0.0074(5) -0.0020(5)
C12 0.0277(5) 0.0298(5) 0.0361(5) 0.0031(4) 0.0111(4) 0.0001(4)
C11 0.0305(5) 0.0360(6) 0.0358(6) -0.0001(5) 0.0085(5) -0.0028(5)
C10 0.0315(5) 0.0373(6) 0.0490(7) -0.0051(6) 0.0182(5) 0.0016(5)
C9 0.0281(5) 0.0445(7) 0.0487(7) -0.0078(6) 0.0118(5) -0.0016(5)
C8 0.0249(5) 0.0297(5) 0.0384(6) 0.0026(4) 0.0063(4) 0.0008(4)
C7 0.0414(6) 0.0517(8) 0.0424(6) -0.0059(6) 0.0184(5) 0.0014(6)
C6 0.0452(7) 0.0728(11) 0.0485(8) -0.0223(8) 0.0248(6) -0.0137(7)
C5 0.0489(8) 0.0417(7) 0.0551(8) -0.0107(6) 0.0087(6) -0.0055(6)
C4 0.0357(6) 0.0509(8) 0.0453(7) 0.0046(6) 0.0048(6) 0.0031(5)
C3 0.0739(12) 0.124(2) 0.0533(10) -0.0356(11) 0.0234(9) -0.0344(13)
C2 0.0373(6) 0.0696(10) 0.0417(7) -0.0013(7) 0.0004(5) -0.0056(7)
C1 0.0489(8) 0.0631(10) 0.0470(8) -0.0153(7) 0.0054(6) -0.0134(7)
N3 0.0362(5) 0.0283(5) 0.0450(6) 0.0005(5) 0.0035(4) 0.0026(4)
N2 0.0667(8) 0.0490(8) 0.0636(8) -0.0192(7) 0.0322(7) -0.0162(6)
N1 0.0828(10) 0.0670(10) 0.0475(7) 0.0084(7) 0.0294(7) 0.0171(8)
O5 0.0277(4) 0.0344(4) 0.0404(4) 0.0013(4) 0.0042(3) 0.0001(3)
O4 0.0366(4) 0.0330(5) 0.0436(5) 0.0066(4) 0.0081(3) -0.0024(3)
O3 0.0475(5) 0.0377(5) 0.0541(5) -0.0046(4) 0.0186(4) 0.0012(4)
O2 0.1253(13) 0.0506(7) 0.0909(10) 0.0097(8) 0.0549(10) 0.0038(9)
O1 0.1268(16) 0.1269(19) 0.0598(9) 0.0252(10) -0.0051(10) 0.0327(13)

loop_
_atom_type_symbol
_atom_type_description
_atom_type_scat_dispersion_real
_atom_type_scat_dispersion_imag
_atom_type_scat_source
C C 0.0033 0.0016 'International Tables Vol C Tables 4.2.6.8 and 6.1.1.4'
H H 0.0000 0.0000 'International Tables Vol C Tables 4.2.6.8 and 6.1.1.4'
N N 0.0061 0.0033 'International Tables Vol C Tables 4.2.6.8 and 6.1.1.4'
O O 0.0106 0.0060 'International Tables Vol C Tables 4.2.6.8 and 6.1.1.4'

loop_
_geom_angle_atom_site_label_1
_geom_angle_atom_site_label_2
_geom_angle_atom_site_label_3
_geom_angle
C5 C13 C11 122.79(12)
C5 C13 N3 128.05(13)
C11 C13 N3 109.13(11)
O5 C12 N3 125.68(10)
O5 C12 C8 125.98(10)
N3 C12 C8 108.34(10)
C4 C11 C13 119.95(12)
C4 C11 C8 130.96(12)
C13 C11 C8 109.08(10)
O3 C10 C7 107.83(12)
O3 C10 C9 115.76(12)
C7 C10 C9 136.35(14)
C10 C9 C8 113.41(10)
O4 C8 C11 109.89(10)
O4 C8 C9 112.93(10)
C11 C8 C9 110.17(9)
O4 C8 C12 111.26(9)
C11 C8 C12 101.42(9)
C9 C8 C12 110.57(10)
C10 C7 N1 125.84(15)
C10 C7 C6 106.12(14)
N1 C7 C6 128.04(14)
N2 C6 C7 110.21(14)
N2 C6 C3 119.72(19)
C7 C6 C3 130.1(2)
C13 C5 C1 116.46(15)
C11 C4 C2 118.11(14)
C1 C2 C4 120.80(13)
C2 C1 C5 121.89(14)
C12 N3 C13 112.00(10)
C6 N2 O3 105.83(12)
O1 N1 O2 124.8(2)
O1 N1 C7 116.6(2)
O2 N1 C7 118.59(15)
C10 O3 N2 109.99(11)

loop_
_geom_bond_atom_site_label_1
_geom_bond_atom_site_label_2
_geom_bond_distance
C13 C5 1.3749(19)
C13 C11 1.3919(19)
C13 N3 1.4091(15)
C12 O5 1.2258(14)
C12 N3 1.3451(16)
C12 C8 1.5499(15)
C11 C4 1.3810(17)
C11 C8 1.5122(16)
C10 O3 1.3395(17)
C10 C7 1.3521(19)
C10 C9 1.4848(18)
C9 C8 1.5460(17)
C8 O4 1.4085(14)
C7 N1 1.429(2)
C7 C6 1.432(2)
C6 N2 1.295(2)
C6 C3 1.491(2)
C5 C1 1.393(2)
C4 C2 1.396(2)
C2 C1 1.376(3)
N2 O3 1.4142(17)
N1 O1 1.220(2)
N1 O2 1.221(2)
